data_4070709
loop_
_publ_author_name
'Kilian, Michaela'
'Wadepohl, Hubert'
'Gade, Lutz H.'

_publ_section_title
;
 Triamidostannates(II) as Sterically Demanding Ligands for Rhodium and
 Iridium
;
_journal_issue 4
_journal_name_full Organometallics
_journal_page_first 524
_journal_paper_doi 10.1021/om700960p
_journal_volume 27
_journal_year 2008
_chemical_formula_sum 'C35 H58 Li N3 O Si4 Sn'
_chemical_formula_weight 774.83
_space_group_IT_number 2
_symmetry_cell_setting triclinic
_symmetry_Int_Tables_number 2
_symmetry_space_group_name_Hall '-P 1'
_symmetry_space_group_name_H-M 'P -1'
_atom_sites_solution_hydrogens geom
_atom_sites_solution_primary direct
_atom_sites_solution_secondary difmap
_audit_block_code ga_mk7
_audit_creation_method SHELXL-97
_cell_angle_alpha 71.821(2)
_cell_angle_beta 67.9890(10)
_cell_angle_gamma 65.6830(10)
_cell_formula_units_Z 2
_cell_length_a 12.5582(9)
_cell_length_b 13.3633(10)
_cell_length_c 16.1012(12)
_cell_measurement_temperature 100(2)
_cell_volume 2242.8(3)
_computing_cell_refinement 'SAINT (Bruker AXS, 1997-2006)'
_computing_data_collection 'SMART (Bruker AXS, 1997-2003)'
_computing_data_reduction 'SAINT (Bruker AXS, 1997-2006)'
_computing_molecular_graphics 'PLATON (Spek, 1980-2005)'
_computing_publication_material 'SHELXL-97 (Sheldrick, 1997)'
_computing_structure_refinement 'SHELXL-97 (Sheldrick, 1997)'
_computing_structure_solution 'DIRDIF (Beurskens, 1999)'
_diffrn_ambient_temperature 100(2)
_diffrn_measured_fraction_theta_full 0.998
_diffrn_measured_fraction_theta_max 0.998
_diffrn_measurement_device_type 'CCD area detector (Bruker AXS Smart 1000)'
_diffrn_measurement_method '\f- and \w-scans'
_diffrn_radiation_monochromator graphite
_diffrn_radiation_probe x-ray
_diffrn_radiation_type MoK\a
_diffrn_radiation_wavelength 0.71073
_diffrn_reflns_av_R_equivalents 0.0562
_diffrn_reflns_av_sigmaI/netI 0.0489
_diffrn_reflns_limit_h_max 17
_diffrn_reflns_limit_h_min -16
_diffrn_reflns_limit_k_max 18
_diffrn_reflns_limit_k_min -17
_diffrn_reflns_limit_l_max 22
_diffrn_reflns_limit_l_min 0
_diffrn_reflns_number 53215
_diffrn_reflns_theta_full 30.03
_diffrn_reflns_theta_max 30.03
_diffrn_reflns_theta_min 1.70
_diffrn_source 'fine-focus sealed tube'
_exptl_absorpt_coefficient_mu 0.703
_exptl_absorpt_correction_T_max 0.8702
_exptl_absorpt_correction_T_min 0.8239
_exptl_absorpt_correction_type multi-scan
_exptl_absorpt_process_details 'SADABS (Bruker AXS, 2004-2007)'
_exptl_crystal_colour colourless
_exptl_crystal_density_diffrn 1.147
_exptl_crystal_density_method 'not measured'
_exptl_crystal_description needle
_exptl_crystal_F_000 812
_exptl_crystal_size_max 0.25
_exptl_crystal_size_mid 0.20
_exptl_crystal_size_min 0.20
_platon_squeeze_details
;
;
_refine_diff_density_max 0.917
_refine_diff_density_min -0.575
_refine_diff_density_rms 0.093
_refine_ls_abs_structure_details 'Flack H D (1983), Acta Cryst. A39, 876-881'
_refine_ls_extinction_method none
_refine_ls_goodness_of_fit_ref 1.112
_refine_ls_hydrogen_treatment constr
_refine_ls_matrix_type full
_refine_ls_number_parameters 420
_refine_ls_number_reflns 13103
_refine_ls_number_restraints 0
_refine_ls_restrained_S_all 1.112
_refine_ls_R_factor_all 0.0501
_refine_ls_R_factor_gt 0.0359
_refine_ls_shift/su_max 0.005
_refine_ls_shift/su_mean 0.000
_refine_ls_structure_factor_coef Fsqd
_refine_ls_weighting_details 'calc w=1/[\s^2^(Fo^2^)+(0.0412P)^2^+0.0000P] where P=(Fo^2^+2Fc^2^)/3'
_refine_ls_weighting_scheme calc
_refine_ls_wR_factor_gt 0.0841
_refine_ls_wR_factor_ref 0.0894
_reflns_number_gt 10420
_reflns_number_total 13103
_reflns_threshold_expression >2sigma(I)
_cod_data_source_file om700960p-file001.cif
_cod_data_source_block 2a
_cod_database_code 4070709
_audit_block_refno 327

loop_
_symmetry_equiv_pos_as_xyz
'x, y, z'
'-x, -y, -z'

loop_
_atom_site_label
_atom_site_type_symbol
_atom_site_fract_x
_atom_site_fract_y
_atom_site_fract_z
_atom_site_U_iso_or_equiv
_atom_site_adp_type
_atom_site_occupancy
_atom_site_symmetry_multiplicity
_atom_site_calc_flag
_atom_site_refinement_flags
Sn Sn 0.637025(12) 0.274471(11) 0.320826(9) 0.01564(4) Uani 1 1 d .
Si1 Si 0.68701(5) 0.39361(5) 0.09036(4) 0.01524(11) Uani 1 1 d .
Si3 Si 0.83159(5) 0.09203(5) 0.16495(4) 0.01733(11) Uani 1 1 d .
Si2 Si 0.92763(5) 0.29915(5) 0.20281(4) 0.01678(11) Uani 1 1 d .
Si4 Si 0.87525(5) 0.25684(4) 0.09645(4) 0.01504(11) Uani 1 1 d .
O O 0.65345(15) 0.62991(13) 0.26172(11) 0.0271(3) Uani 1 1 d .
N1 N 0.60603(15) 0.41325(14) 0.20263(11) 0.0163(3) Uani 1 1 d .
N2 N 0.79705(15) 0.32322(14) 0.29565(11) 0.0153(3) Uani 1 1 d .
N3 N 0.71709(17) 0.12864(14) 0.26191(12) 0.0217(4) Uani 1 1 d .
C39 C 0.9675(2) -0.02936(19) 0.18958(17) 0.0302(5) Uani 1 1 d .
H39A H 0.9998 -0.0112 0.2277 0.045 Uiso 1 1 calc R
H39B H 1.0305 -0.0448 0.1321 0.045 Uiso 1 1 calc R
H39C H 0.9431 -0.0954 0.2218 0.045 Uiso 1 1 calc R
C32 C 0.5114(3) -0.0422(3) 0.3829(3) 0.0659(12) Uani 1 1 d .
C33 C 0.5734(4) -0.1194(3) 0.4430(2) 0.0802(16) Uani 1 1 d .
H33 H 0.5410 -0.1754 0.4841 0.096 Uiso 1 1 calc R
C34 C 0.6794(4) -0.1179(2) 0.44535(19) 0.0653(12) Uani 1 1 d .
C36 C 0.3920(3) -0.0404(4) 0.3793(3) 0.0996(19) Uani 1 1 d .
H36A H 0.4013 -0.0492 0.3185 0.149 Uiso 1 1 calc R
H36B H 0.3286 0.0309 0.3921 0.149 Uiso 1 1 calc R
H36C H 0.3687 -0.1019 0.4250 0.149 Uiso 1 1 calc R
C37 C 0.7463(5) -0.2040(3) 0.5117(2) 0.1002(19) Uani 1 1 d .
H37A H 0.7976 -0.1752 0.5320 0.120 Uiso 1 1 d R
H37B H 0.6966 -0.2340 0.5655 0.120 Uiso 1 1 d R
H37C H 0.8156 -0.2704 0.4826 0.120 Uiso 1 1 d R
C35 C 0.7281(3) -0.0363(2) 0.38470(17) 0.0436(8) Uani 1 1 d .
H35 H 0.8025 -0.0352 0.3862 0.052 Uiso 1 1 calc R
C40 C 0.9919(2) 0.25740(19) -0.01957(15) 0.0262(5) Uani 1 1 d .
H40D H 0.9654 0.2387 -0.0611 0.039 Uiso 1 1 calc R
H40E H 1.0708 0.2020 -0.0138 0.039 Uiso 1 1 calc R
H40F H 0.9999 0.3318 -0.0438 0.039 Uiso 1 1 calc R
C38 C 0.7819(2) 0.04473(19) 0.09105(16) 0.0285(5) Uani 1 1 d .
H38G H 0.7498 -0.0160 0.1272 0.043 Uiso 1 1 calc R
H38H H 0.8519 0.0181 0.0399 0.043 Uiso 1 1 calc R
H38I H 0.7183 0.1075 0.0676 0.043 Uiso 1 1 calc R
C19 C 0.6010(2) 0.35094(19) 0.04258(15) 0.0244(5) Uani 1 1 d .
H19A H 0.5857 0.2826 0.0814 0.037 Uiso 1 1 calc R
H19B H 0.6490 0.3371 -0.0192 0.037 Uiso 1 1 calc R
H19C H 0.5231 0.4108 0.0405 0.037 Uiso 1 1 calc R
C10 C 0.47938(19) 0.4766(2) 0.21191(14) 0.0231(5) Uani 1 1 d .
C20 C 0.81998(18) 0.31069(17) 0.37956(13) 0.0184(4) Uani 1 1 d .
C12 C 0.3188(2) 0.6579(3) 0.20190(18) 0.0439(8) Uani 1 1 d .
C4 C 0.7921(3) 0.7254(2) 0.24530(18) 0.0388(6) Uani 1 1 d .
H4J H 0.7407 0.7571 0.3003 0.058 Uiso 1 1 calc R
H4K H 0.8347 0.7764 0.2019 0.058 Uiso 1 1 calc R
H4L H 0.8520 0.6530 0.2616 0.058 Uiso 1 1 calc R
C28 C 1.0625(2) 0.1890(2) 0.23764(17) 0.0322(5) Uani 1 1 d .
H28G H 1.0827 0.2148 0.2788 0.048 Uiso 1 1 calc R
H28H H 1.1323 0.1744 0.1834 0.048 Uiso 1 1 calc R
H28I H 1.0434 0.1202 0.2690 0.048 Uiso 1 1 calc R
C21 C 0.8391(2) 0.20888(18) 0.44047(14) 0.0228(4) Uani 1 1 d .
H21 H 0.8373 0.1462 0.4257 0.027 Uiso 1 1 calc R
C26 C 0.8838(3) 0.0854(2) 0.58693(18) 0.0443(7) Uani 1 1 d .
H26D H 0.8864 0.0285 0.5591 0.066 Uiso 1 1 calc R
H26E H 0.8180 0.0912 0.6442 0.066 Uiso 1 1 calc R
H26F H 0.9618 0.0642 0.5992 0.066 Uiso 1 1 calc R
C29 C 0.9688(2) 0.4306(2) 0.14969(16) 0.0271(5) Uani 1 1 d .
H29G H 0.9036 0.4888 0.1250 0.041 Uiso 1 1 calc R
H29H H 1.0451 0.4150 0.1004 0.041 Uiso 1 1 calc R
H29I H 0.9791 0.4562 0.1961 0.041 Uiso 1 1 calc R
C24 C 0.8430(2) 0.3914(2) 0.48529(16) 0.0315(5) Uani 1 1 d .
C11 C 0.4411(2) 0.5937(2) 0.19368(16) 0.0298(5) Uani 1 1 d .
H11 H 0.4995 0.6301 0.1754 0.036 Uiso 1 1 calc R
C14 C 0.2690(2) 0.4888(3) 0.24754(18) 0.0456(8) Uani 1 1 d .
C22 C 0.8608(2) 0.1968(2) 0.52252(15) 0.0290(5) Uani 1 1 d .
C13 C 0.2348(2) 0.6039(3) 0.22885(19) 0.0508(9) Uani 1 1 d .
H13 H 0.1514 0.6472 0.2347 0.061 Uiso 1 1 calc R
C25 C 0.8220(2) 0.40139(19) 0.40353(15) 0.0243(5) Uani 1 1 d .
H25 H 0.8088 0.4716 0.3632 0.029 Uiso 1 1 calc R
C31 C 0.5600(3) 0.0410(2) 0.3205(2) 0.0446(8) Uani 1 1 d .
H31 H 0.5184 0.0945 0.2782 0.054 Uiso 1 1 calc R
C1 C 0.5463(3) 0.6814(2) 0.3284(2) 0.0420(7) Uani 1 1 d .
H1L H 0.4844 0.7375 0.2981 0.050 Uiso 1 1 calc R
H1M H 0.5667 0.7201 0.3607 0.050 Uiso 1 1 calc R
C18 C 0.7105(2) 0.52620(18) 0.01388(16) 0.0251(5) Uani 1 1 d .
H18D H 0.6312 0.5850 0.0150 0.038 Uiso 1 1 calc R
H18E H 0.7540 0.5131 -0.0486 0.038 Uiso 1 1 calc R
H18F H 0.7585 0.5496 0.0354 0.038 Uiso 1 1 calc R
C15 C 0.3923(2) 0.4253(2) 0.23886(16) 0.0321(6) Uani 1 1 d .
H15 H 0.4167 0.3460 0.2516 0.039 Uiso 1 1 calc R
C17 C 0.1775(3) 0.4303(4) 0.2766(2) 0.0668(12) Uani 1 1 d .
H17A H 0.0977 0.4856 0.2729 0.100 Uiso 1 1 calc R
H17B H 0.1715 0.3896 0.3396 0.100 Uiso 1 1 calc R
H17C H 0.2036 0.3775 0.2364 0.100 Uiso 1 1 calc R
C23 C 0.8623(2) 0.2890(2) 0.54378(16) 0.0335(6) Uani 1 1 d .
H23 H 0.8768 0.2817 0.5995 0.040 Uiso 1 1 calc R
C3 C 0.7139(3) 0.7096(2) 0.20236(18) 0.0374(6) Uani 1 1 d .
H3O H 0.6516 0.7825 0.1880 0.045 Uiso 1 1 calc R
H3P H 0.7652 0.6830 0.1444 0.045 Uiso 1 1 calc R
C16 C 0.2821(3) 0.7835(3) 0.1800(2) 0.0625(11) Uani 1 1 d .
H16A H 0.2795 0.8103 0.1166 0.094 Uiso 1 1 calc R
H16B H 0.3416 0.8062 0.1886 0.094 Uiso 1 1 calc R
H16C H 0.2013 0.8156 0.2206 0.094 Uiso 1 1 calc R
C2 C 0.4970(3) 0.5943(3) 0.39444(18) 0.0413(6) Uani 1 1 d .
H2P H 0.4775 0.5560 0.3620 0.062 Uiso 1 1 calc R
H2Q H 0.4230 0.6293 0.4397 0.062 Uiso 1 1 calc R
H2R H 0.5580 0.5401 0.4252 0.062 Uiso 1 1 calc R
C30 C 0.6688(2) 0.04356(19) 0.32195(16) 0.0303(6) Uani 1 1 d .
C27 C 0.8395(4) 0.4921(3) 0.5107(2) 0.0555(9) Uani 1 1 d .
H27D H 0.7574 0.5275 0.5480 0.083 Uiso 1 1 calc R
H27E H 0.8610 0.5455 0.4552 0.083 Uiso 1 1 calc R
H27F H 0.8980 0.4689 0.5454 0.083 Uiso 1 1 calc R
Li Li 0.6894(3) 0.4817(3) 0.2471(3) 0.0209(7) Uani 1 1 d .

loop_
_atom_site_aniso_label
_atom_site_aniso_U_11
_atom_site_aniso_U_22
_atom_site_aniso_U_33
_atom_site_aniso_U_23
_atom_site_aniso_U_13
_atom_site_aniso_U_12
Sn 0.01611(7) 0.01722(7) 0.01360(7) -0.00379(5) 0.00011(5) -0.00881(5)
Si1 0.0154(3) 0.0156(3) 0.0144(3) -0.0023(2) -0.0053(2) -0.0041(2)
Si3 0.0184(3) 0.0139(3) 0.0166(3) -0.0027(2) -0.0022(2) -0.0051(2)
Si2 0.0144(3) 0.0191(3) 0.0167(3) -0.0010(2) -0.0053(2) -0.0064(2)
Si4 0.0144(3) 0.0149(3) 0.0131(3) -0.0017(2) -0.0019(2) -0.0049(2)
O 0.0279(8) 0.0202(8) 0.0319(9) -0.0118(7) -0.0038(7) -0.0061(7)
N1 0.0123(8) 0.0186(8) 0.0174(8) -0.0055(7) -0.0050(6) -0.0022(6)
N2 0.0159(8) 0.0184(8) 0.0137(8) -0.0018(6) -0.0054(6) -0.0074(7)
N3 0.0261(9) 0.0174(9) 0.0194(9) -0.0045(7) 0.0033(7) -0.0132(7)
C39 0.0268(12) 0.0216(11) 0.0338(13) -0.0025(10) -0.0095(10) -0.0012(9)
C32 0.068(2) 0.063(2) 0.068(2) -0.0548(19) 0.0505(19) -0.0543(19)
C33 0.127(4) 0.0450(19) 0.050(2) -0.0344(17) 0.056(2) -0.066(2)
C34 0.123(3) 0.0248(14) 0.0277(15) -0.0146(11) 0.0258(17) -0.0402(18)
C36 0.067(2) 0.099(3) 0.142(4) -0.094(3) 0.066(3) -0.069(2)
C37 0.203(5) 0.0225(16) 0.0300(17) 0.0023(13) 0.003(2) -0.033(2)
C35 0.075(2) 0.0206(12) 0.0223(12) -0.0069(10) 0.0088(13) -0.0221(13)
C40 0.0256(11) 0.0265(12) 0.0193(11) -0.0058(9) 0.0037(9) -0.0097(9)
C38 0.0359(13) 0.0225(11) 0.0298(12) -0.0084(9) -0.0086(10) -0.0105(10)
C19 0.0249(11) 0.0278(12) 0.0244(11) -0.0069(9) -0.0137(9) -0.0050(9)
C10 0.0156(10) 0.0353(12) 0.0187(10) -0.0128(9) -0.0083(8) -0.0003(9)
C20 0.0188(10) 0.0218(10) 0.0150(9) -0.0024(8) -0.0056(8) -0.0074(8)
C12 0.0324(14) 0.0555(18) 0.0265(13) -0.0223(12) -0.0178(11) 0.0209(13)
C4 0.0469(16) 0.0376(14) 0.0336(14) -0.0133(11) 0.0056(12) -0.0261(13)
C28 0.0194(11) 0.0381(14) 0.0312(13) -0.0038(11) -0.0103(10) -0.0014(10)
C21 0.0268(11) 0.0218(11) 0.0187(10) -0.0024(8) -0.0089(9) -0.0057(9)
C26 0.0581(19) 0.0386(16) 0.0267(14) 0.0056(11) -0.0227(13) -0.0062(14)
C29 0.0288(12) 0.0324(12) 0.0264(12) -0.0035(9) -0.0059(9) -0.0195(10)
C24 0.0423(14) 0.0390(14) 0.0242(12) -0.0077(10) -0.0117(11) -0.0208(12)
C11 0.0268(12) 0.0338(13) 0.0238(12) -0.0120(10) -0.0137(9) 0.0054(10)
C14 0.0195(12) 0.093(3) 0.0297(14) -0.0295(15) -0.0053(10) -0.0127(14)
C22 0.0309(12) 0.0315(13) 0.0187(11) -0.0001(9) -0.0119(9) -0.0039(10)
C13 0.0168(12) 0.092(3) 0.0322(15) -0.0335(16) -0.0116(11) 0.0126(14)
C25 0.0307(12) 0.0253(11) 0.0209(11) -0.0022(9) -0.0084(9) -0.0136(10)
C31 0.0435(16) 0.0443(16) 0.0486(17) -0.0343(13) 0.0226(13) -0.0304(13)
C1 0.0381(15) 0.0404(16) 0.0465(17) -0.0243(13) 0.0014(13) -0.0125(13)
C18 0.0243(11) 0.0203(11) 0.0267(12) 0.0029(9) -0.0099(9) -0.0065(9)
C15 0.0185(11) 0.0571(17) 0.0261(12) -0.0184(11) -0.0050(9) -0.0112(11)
C17 0.0256(15) 0.142(4) 0.052(2) -0.044(2) -0.0019(13) -0.0356(19)
C23 0.0395(14) 0.0495(16) 0.0177(11) -0.0066(10) -0.0131(10) -0.0162(12)
C3 0.0537(17) 0.0215(12) 0.0350(14) -0.0002(10) -0.0125(13) -0.0145(12)
C16 0.058(2) 0.0512(19) 0.0486(19) -0.0225(16) -0.0304(16) 0.0333(16)
C2 0.0354(15) 0.0564(18) 0.0300(14) -0.0125(13) -0.0014(11) -0.0174(13)
C30 0.0406(14) 0.0233(11) 0.0237(11) -0.0128(9) 0.0119(10) -0.0203(11)
C27 0.099(3) 0.0564(19) 0.0372(16) -0.0090(14) -0.0255(17) -0.045(2)
Li 0.0204(18) 0.0189(18) 0.0244(19) -0.0041(14) -0.0085(15) -0.0057(14)

loop_
_atom_type_symbol
_atom_type_description
_atom_type_scat_dispersion_real
_atom_type_scat_dispersion_imag
_atom_type_scat_source
C C 0.0033 0.0016 'International Tables Vol C Tables 4.2.6.8 and 6.1.1.4'
H H 0.0000 0.0000 'International Tables Vol C Tables 4.2.6.8 and 6.1.1.4'
Li Li -0.0003 0.0001 'International Tables Vol C Tables 4.2.6.8 and 6.1.1.4'
N N 0.0061 0.0033 'International Tables Vol C Tables 4.2.6.8 and 6.1.1.4'
O O 0.0106 0.0060 'International Tables Vol C Tables 4.2.6.8 and 6.1.1.4'
Si Si 0.0817 0.0704 'International Tables Vol C Tables 4.2.6.8 and 6.1.1.4'
Sn Sn -0.6537 1.4246 'International Tables Vol C Tables 4.2.6.8 and 6.1.1.4'

loop_
_geom_angle_atom_site_label_1
_geom_angle_atom_site_label_2
_geom_angle_atom_site_label_3
_geom_angle
N3 Sn N2 102.47(6)
N3 Sn N1 103.28(6)
N2 Sn N1 82.67(6)
N3 Sn Li 127.73(9)
N2 Sn Li 45.66(8)
N1 Sn Li 44.92(8)
N1 Si1 C19 110.44(9)
N1 Si1 C18 111.42(10)
C19 Si1 C18 107.07(10)
N1 Si1 Si4 106.26(6)
C19 Si1 Si4 111.96(7)
C18 Si1 Si4 109.75(8)
N1 Si1 Li 38.33(9)
C19 Si1 Li 148.12(10)
C18 Si1 Li 86.48(10)
Si4 Si1 Li 89.02(7)
N3 Si3 C39 113.13(10)
N3 Si3 C38 112.37(10)
C39 Si3 C38 104.19(11)
N3 Si3 Si4 101.66(6)
C39 Si3 Si4 112.74(8)
C38 Si3 Si4 113.09(8)
N2 Si2 C28 111.94(10)
N2 Si2 C29 110.04(10)
C28 Si2 C29 106.64(11)
N2 Si2 Si4 105.94(6)
C28 Si2 Si4 114.05(9)
C29 Si2 Si4 108.18(8)
N2 Si2 Li 43.04(9)
C28 Si2 Li 149.87(11)
C29 Si2 Li 76.42(10)
Si4 Si2 Li 92.34(7)
C40 Si4 Si3 116.11(8)
C40 Si4 Si2 113.12(8)
Si3 Si4 Si2 106.12(3)
C40 Si4 Si1 111.73(8)
Si3 Si4 Si1 104.62(3)
Si2 Si4 Si1 104.12(3)
C1 O C3 111.12(19)
C1 O Li 121.03(19)
C3 O Li 127.19(18)
C10 N1 Si1 111.91(13)
C10 N1 Li 113.08(16)
Si1 N1 Li 109.69(13)
C10 N1 Sn 113.02(13)
Si1 N1 Sn 121.22(9)
Li N1 Sn 84.97(12)
C20 N2 Si2 114.40(13)
C20 N2 Li 115.68(16)
Si2 N2 Li 101.95(13)
C20 N2 Sn 110.84(12)
Si2 N2 Sn 125.03(8)
Li N2 Sn 84.55(11)
C30 N3 Si3 116.47(14)
C30 N3 Sn 109.88(13)
Si3 N3 Sn 133.43(9)
Si3 C39 H39A 109.5
Si3 C39 H39B 109.5
H39A C39 H39B 109.5
Si3 C39 H39C 109.5
H39A C39 H39C 109.5
H39B C39 H39C 109.5
C33 C32 C31 119.4(3)
C33 C32 C36 123.2(3)
C31 C32 C36 117.4(4)
C34 C33 C32 121.8(3)
C34 C33 H33 119.1
C32 C33 H33 119.1
C33 C34 C35 119.5(4)
C33 C34 C37 120.8(3)
C35 C34 C37 119.7(4)
C32 C36 H36A 109.5
C32 C36 H36B 109.5
H36A C36 H36B 109.5
C32 C36 H36C 109.5
H36A C36 H36C 109.5
H36B C36 H36C 109.5
C34 C37 H37A 114.0
C34 C37 H37B 114.9
H37A C37 H37B 106.5
C34 C37 H37C 112.7
H37A C37 H37C 99.6
H37B C37 H37C 107.7
C34 C35 C30 120.8(3)
C34 C35 H35 119.6
C30 C35 H35 119.6
Si4 C40 H40D 109.5
Si4 C40 H40E 109.5
H40D C40 H40E 109.5
Si4 C40 H40F 109.5
H40D C40 H40F 109.5
H40E C40 H40F 109.5
Si3 C38 H38G 109.5
Si3 C38 H38H 109.5
H38G C38 H38H 109.5
Si3 C38 H38I 109.5
H38G C38 H38I 109.5
H38H C38 H38I 109.5
Si1 C19 H19A 109.5
Si1 C19 H19B 109.5
H19A C19 H19B 109.5
Si1 C19 H19C 109.5
H19A C19 H19C 109.5
H19B C19 H19C 109.5
C15 C10 C11 118.4(2)
C15 C10 N1 121.9(2)
C11 C10 N1 119.7(2)
C25 C20 C21 117.83(19)
C25 C20 N2 120.53(18)
C21 C20 N2 121.63(18)
C13 C12 C11 118.8(3)
C13 C12 C16 121.8(3)
C11 C12 C16 119.4(3)
C3 C4 H4J 109.5
C3 C4 H4K 109.5
H4J C4 H4K 109.5
C3 C4 H4L 109.5
H4J C4 H4L 109.5
H4K C4 H4L 109.5
Si2 C28 H28G 109.5
Si2 C28 H28H 109.5
H28G C28 H28H 109.5
Si2 C28 H28I 109.5
H28G C28 H28I 109.5
H28H C28 H28I 109.5
C22 C21 C20 121.6(2)
C22 C21 H21 119.2
C20 C21 H21 119.2
C22 C26 H26D 109.5
C22 C26 H26E 109.5
H26D C26 H26E 109.5
C22 C26 H26F 109.5
H26D C26 H26F 109.5
H26E C26 H26F 109.5
Si2 C29 H29G 109.5
Si2 C29 H29H 109.5
H29G C29 H29H 109.5
Si2 C29 H29I 109.5
H29G C29 H29I 109.5
H29H C29 H29I 109.5
C23 C24 C25 119.1(2)
C23 C24 C27 120.8(2)
C25 C24 C27 120.1(2)
C12 C11 C10 121.2(3)
C12 C11 H11 119.4
C10 C11 H11 119.4
C13 C14 C15 119.0(3)
C13 C14 C17 121.6(3)
C15 C14 C17 119.4(3)
C23 C22 C21 118.8(2)
C23 C22 C26 120.3(2)
C21 C22 C26 121.0(2)
C12 C13 C14 121.7(2)
C12 C13 H13 119.2
C14 C13 H13 119.2
C24 C25 C20 121.5(2)
C24 C25 H25 119.3
C20 C25 H25 119.3
C30 C31 C32 119.4(3)
C30 C31 H31 120.3
C32 C31 H31 120.3
O C1 C2 109.1(2)
O C1 H1L 109.9
C2 C1 H1L 109.9
O C1 H1M 109.9
C2 C1 H1M 109.9
H1L C1 H1M 108.3
Si1 C18 H18D 109.5
Si1 C18 H18E 109.5
H18D C18 H18E 109.5
Si1 C18 H18F 109.5
H18D C18 H18F 109.5
H18E C18 H18F 109.5
C10 C15 C14 121.0(3)
C10 C15 H15 119.5
C14 C15 H15 119.5
C14 C17 H17A 109.5
C14 C17 H17B 109.5
H17A C17 H17B 109.5
C14 C17 H17C 109.5
H17A C17 H17C 109.5
H17B C17 H17C 109.5
C24 C23 C22 121.2(2)
C24 C23 H23 119.4
C22 C23 H23 119.4
O C3 C4 112.0(2)
O C3 H3O 109.2
C4 C3 H3O 109.2
O C3 H3P 109.2
C4 C3 H3P 109.2
H3O C3 H3P 107.9
C12 C16 H16A 109.5
C12 C16 H16B 109.5
H16A C16 H16B 109.5
C12 C16 H16C 109.5
H16A C16 H16C 109.5
H16B C16 H16C 109.5
C1 C2 H2P 109.5
C1 C2 H2Q 109.5
H2P C2 H2Q 109.5
C1 C2 H2R 109.5
H2P C2 H2R 109.5
H2Q C2 H2R 109.5
C31 C30 C35 119.1(2)
C31 C30 N3 120.3(3)
C35 C30 N3 120.6(2)
C24 C27 H27D 109.5
C24 C27 H27E 109.5
H27D C27 H27E 109.5
C24 C27 H27F 109.5
H27D C27 H27F 109.5
H27E C27 H27F 109.5
O Li N1 132.9(2)
O Li N2 135.0(2)
N1 Li N2 90.69(15)
O Li Sn 147.35(19)
N1 Li Sn 50.11(9)
N2 Li Sn 49.78(9)
O Li Si2 130.40(17)
N1 Li Si2 92.23(13)
N2 Li Si2 35.01(7)
Sn Li Si2 73.77(8)
O Li Si1 131.40(17)
N1 Li Si1 31.98(8)
N2 Li Si1 90.47(13)
Sn Li Si1 70.60(8)
Si2 Li Si1 74.21(8)

loop_
_geom_bond_atom_site_label_1
_geom_bond_atom_site_label_2
_geom_bond_distance
Sn N3 2.1292(17)
Sn N2 2.2204(16)
Sn N1 2.2296(17)
Sn Li 2.895(4)
Si1 N1 1.7519(17)
Si1 C19 1.868(2)
Si1 C18 1.881(2)
Si1 Si4 2.3328(8)
Si1 Li 3.115(4)
Si3 N3 1.7201(18)
Si3 C39 1.878(2)
Si3 C38 1.885(2)
Si3 Si4 2.3222(8)
Si2 N2 1.7480(17)
Si2 C28 1.869(2)
Si2 C29 1.888(2)
Si2 Si4 2.3323(8)
Si2 Li 2.981(4)
Si4 C40 1.893(2)
O C1 1.433(3)
O C3 1.453(3)
O Li 1.911(4)
N1 C10 1.436(3)
N1 Li 2.052(4)
N2 C20 1.431(2)
N2 Li 2.080(4)
N3 C30 1.428(3)
C39 H39A 0.9800
C39 H39B 0.9800
C39 H39C 0.9800
C32 C33 1.374(6)
C32 C31 1.422(4)
C32 C36 1.513(5)
C33 C34 1.354(6)
C33 H33 0.9500
C34 C35 1.398(4)
C34 C37 1.510(6)
C36 H36A 0.9800
C36 H36B 0.9800
C36 H36C 0.9800
C37 H37A 1.0546
C37 H37B 0.9404
C37 H37C 1.0399
C35 C30 1.397(4)
C35 H35 0.9500
C40 H40D 0.9800
C40 H40E 0.9800
C40 H40F 0.9800
C38 H38G 0.9800
C38 H38H 0.9800
C38 H38I 0.9800
C19 H19A 0.9800
C19 H19B 0.9800
C19 H19C 0.9800
C10 C15 1.390(3)
C10 C11 1.402(3)
C20 C25 1.394(3)
C20 C21 1.395(3)
C12 C13 1.381(5)
C12 C11 1.394(3)
C12 C16 1.506(4)
C4 C3 1.503(4)
C4 H4J 0.9800
C4 H4K 0.9800
C4 H4L 0.9800
C28 H28G 0.9800
C28 H28H 0.9800
C28 H28I 0.9800
C21 C22 1.395(3)
C21 H21 0.9500
C26 C22 1.511(3)
C26 H26D 0.9800
C26 H26E 0.9800
C26 H26F 0.9800
C29 H29G 0.9800
C29 H29H 0.9800
C29 H29I 0.9800
C24 C23 1.382(4)
C24 C25 1.393(3)
C24 C27 1.505(3)
C11 H11 0.9500
C14 C13 1.381(5)
C14 C15 1.402(3)
C14 C17 1.503(4)
C22 C23 1.386(3)
C13 H13 0.9500
C25 H25 0.9500
C31 C30 1.389(4)
C31 H31 0.9500
C1 C2 1.482(4)
C1 H1L 0.9900
C1 H1M 0.9900
C18 H18D 0.9800
C18 H18E 0.9800
C18 H18F 0.9800
C15 H15 0.9500
C17 H17A 0.9800
C17 H17B 0.9800
C17 H17C 0.9800
C23 H23 0.9500
C3 H3O 0.9900
C3 H3P 0.9900
C16 H16A 0.9800
C16 H16B 0.9800
C16 H16C 0.9800
C2 H2P 0.9800
C2 H2Q 0.9800
C2 H2R 0.9800
C27 H27D 0.9800
C27 H27E 0.9800
C27 H27F 0.9800

loop_
_geom_torsion_atom_site_label_1
_geom_torsion_atom_site_label_2
_geom_torsion_atom_site_label_3
_geom_torsion_atom_site_label_4
_geom_torsion
N3 Si3 Si4 C40 -175.82(11)
C39 Si3 Si4 C40 62.76(13)
C38 Si3 Si4 C40 -55.13(12)
N3 Si3 Si4 Si2 57.55(8)
C39 Si3 Si4 Si2 -63.87(9)
C38 Si3 Si4 Si2 178.24(9)
N3 Si3 Si4 Si1 -52.19(7)
C39 Si3 Si4 Si1 -173.61(9)
C38 Si3 Si4 Si1 68.50(9)
N2 Si2 Si4 C40 167.90(10)
C28 Si2 Si4 C40 -68.53(12)
C29 Si2 Si4 C40 49.94(12)
Li Si2 Si4 C40 126.40(11)
N2 Si2 Si4 Si3 -63.69(7)
C28 Si2 Si4 Si3 59.88(10)
C29 Si2 Si4 Si3 178.35(8)
Li Si2 Si4 Si3 -105.18(7)
N2 Si2 Si4 Si1 46.40(7)
C28 Si2 Si4 Si1 169.97(9)
C29 Si2 Si4 Si1 -71.56(9)
Li Si2 Si4 Si1 4.91(7)
N1 Si1 Si4 C40 -161.80(10)
C19 Si1 Si4 C40 77.55(12)
C18 Si1 Si4 C40 -41.21(12)
Li Si1 Si4 C40 -127.11(11)
N1 Si1 Si4 Si3 71.80(7)
C19 Si1 Si4 Si3 -48.85(9)
C18 Si1 Si4 Si3 -167.61(8)
Li Si1 Si4 Si3 106.49(7)
N1 Si1 Si4 Si2 -39.38(7)
C19 Si1 Si4 Si2 -160.04(8)
C18 Si1 Si4 Si2 81.21(8)
Li Si1 Si4 Si2 -4.69(7)
C19 Si1 N1 C10 -45.46(17)
C18 Si1 N1 C10 73.41(17)
Si4 Si1 N1 C10 -167.08(13)
Li Si1 N1 C10 126.4(2)
C19 Si1 N1 Li -171.81(14)
C18 Si1 N1 Li -52.94(16)
Si4 Si1 N1 Li 66.57(13)
C19 Si1 N1 Sn 91.99(11)
C18 Si1 N1 Sn -149.14(10)
Si4 Si1 N1 Sn -29.63(10)
Li Si1 N1 Sn -96.20(15)
N3 Sn N1 C10 116.21(13)
N2 Sn N1 C10 -142.64(14)
Li Sn N1 C10 -112.96(18)
N3 Sn N1 Si1 -20.81(11)
N2 Sn N1 Si1 80.34(10)
Li Sn N1 Si1 110.01(15)
N3 Sn N1 Li -130.82(12)
N2 Sn N1 Li -29.68(12)
C28 Si2 N2 C20 33.58(17)
C29 Si2 N2 C20 -84.81(16)
Si4 Si2 N2 C20 158.47(12)
Li Si2 N2 C20 -125.63(19)
C28 Si2 N2 Li 159.21(14)
C29 Si2 N2 Li 40.82(15)
Si4 Si2 N2 Li -75.90(12)
C28 Si2 N2 Sn -109.08(13)
C29 Si2 N2 Sn 132.53(11)
Si4 Si2 N2 Sn 15.81(11)
Li Si2 N2 Sn 91.71(15)
N3 Sn N2 C20 -113.25(13)
N1 Sn N2 C20 144.70(13)
Li Sn N2 C20 115.44(18)
N3 Sn N2 Si2 30.52(12)
N1 Sn N2 Si2 -71.53(11)
Li Sn N2 Si2 -100.79(15)
N3 Sn N2 Li 131.31(12)
N1 Sn N2 Li 29.26(12)
C39 Si3 N3 C30 -58.1(2)
C38 Si3 N3 C30 59.5(2)
Si4 Si3 N3 C30 -179.27(17)
C39 Si3 N3 Sn 115.78(15)
C38 Si3 N3 Sn -126.56(14)
Si4 Si3 N3 Sn -5.37(15)
N2 Sn N3 C30 135.12(16)
N1 Sn N3 C30 -139.59(16)
Li Sn N3 C30 177.91(16)
N2 Sn N3 Si3 -39.08(16)
N1 Sn N3 Si3 46.21(16)
Li Sn N3 Si3 3.7(2)
C31 C32 C33 C34 0.7(4)
C36 C32 C33 C34 -179.1(3)
C32 C33 C34 C35 -0.4(4)
C32 C33 C34 C37 -179.6(3)
C33 C34 C35 C30 0.1(4)
C37 C34 C35 C30 179.3(2)
Si1 N1 C10 C15 94.4(2)
Li N1 C10 C15 -141.1(2)
Sn N1 C10 C15 -46.6(2)
Si1 N1 C10 C11 -85.7(2)
Li N1 C10 C11 38.8(3)
Sn N1 C10 C11 133.21(17)
Si2 N2 C20 C25 89.4(2)
Li N2 C20 C25 -28.7(3)
Sn N2 C20 C25 -122.72(18)
Si2 N2 C20 C21 -91.6(2)
Li N2 C20 C21 150.3(2)
Sn N2 C20 C21 56.3(2)
C25 C20 C21 C22 -0.6(3)
N2 C20 C21 C22 -179.6(2)
C13 C12 C11 C10 0.2(3)
C16 C12 C11 C10 -178.9(2)
C15 C10 C11 C12 -0.2(3)
N1 C10 C11 C12 179.9(2)
C20 C21 C22 C23 0.5(4)
C20 C21 C22 C26 -178.8(2)
C11 C12 C13 C14 -0.1(4)
C16 C12 C13 C14 179.0(3)
C15 C14 C13 C12 0.0(4)
C17 C14 C13 C12 -179.8(2)
C23 C24 C25 C20 0.1(4)
C27 C24 C25 C20 -177.5(3)
C21 C20 C25 C24 0.3(3)
N2 C20 C25 C24 179.4(2)
C33 C32 C31 C30 -0.5(4)
C36 C32 C31 C30 179.2(2)
C3 O C1 C2 -172.7(2)
Li O C1 C2 16.0(3)
C11 C10 C15 C14 0.1(3)
N1 C10 C15 C14 180.0(2)
C13 C14 C15 C10 0.0(4)
C17 C14 C15 C10 179.8(2)
C25 C24 C23 C22 -0.2(4)
C27 C24 C23 C22 177.4(3)
C21 C22 C23 C24 -0.1(4)
C26 C22 C23 C24 179.2(3)
C1 O C3 C4 81.2(3)
Li O C3 C4 -108.1(3)
C32 C31 C30 C35 0.2(3)
C32 C31 C30 N3 -178.0(2)
C34 C35 C30 C31 0.0(3)
C34 C35 C30 N3 178.2(2)
Si3 N3 C30 C31 -99.7(2)
Sn N3 C30 C31 85.0(2)
Si3 N3 C30 C35 82.1(2)
Sn N3 C30 C35 -93.2(2)
C1 O Li N1 66.6(4)
C3 O Li N1 -103.2(3)
C1 O Li N2 -95.9(3)
C3 O Li N2 94.2(3)
C1 O Li Sn -13.5(4)
C3 O Li Sn 176.7(3)
C1 O Li Si2 -143.9(2)
C3 O Li Si2 46.3(3)
C1 O Li Si1 110.2(3)
C3 O Li Si1 -59.6(3)
C10 N1 Li O -23.2(3)
Si1 N1 Li O 102.4(3)
Sn N1 Li O -136.1(3)
C10 N1 Li N2 144.52(16)
Si1 N1 Li N2 -89.79(14)
Sn N1 Li N2 31.62(11)
C10 N1 Li Sn 112.90(16)
Si1 N1 Li Sn -121.41(11)
C10 N1 Li Si2 179.51(14)
Si1 N1 Li Si2 -54.80(13)
Sn N1 Li Si2 66.60(8)
C10 N1 Li Si1 -125.7(2)
Sn N1 Li Si1 121.41(11)
C20 N2 Li O 25.0(4)
Si2 N2 Li O -99.8(3)
Sn N2 Li O 135.5(3)
C20 N2 Li N1 -142.32(15)
Si2 N2 Li N1 92.90(13)
Sn N2 Li N1 -31.79(11)
C20 N2 Li Sn -110.53(15)
Si2 N2 Li Sn 124.69(9)
C20 N2 Li Si2 124.78(17)
Sn N2 Li Si2 -124.69(9)
C20 N2 Li Si1 -174.30(13)
Si2 N2 Li Si1 60.92(10)
Sn N2 Li Si1 -63.77(7)
N3 Sn Li O 178.6(3)
N2 Sn Li O -113.4(4)
N1 Sn Li O 109.9(4)
N3 Sn Li N1 68.62(14)
N2 Sn Li N1 136.64(16)
N3 Sn Li N2 -68.02(14)
N1 Sn Li N2 -136.64(16)
N3 Sn Li Si2 -38.60(12)
N2 Sn Li Si2 29.42(7)
N1 Sn Li Si2 -107.22(12)
N3 Sn Li Si1 39.99(11)
N2 Sn Li Si1 108.01(11)
N1 Sn Li Si1 -28.63(7)
N2 Si2 Li O 113.8(3)
C28 Si2 Li O 72.8(3)
C29 Si2 Li O -27.0(2)
Si4 Si2 Li O -135.1(2)
N2 Si2 Li N1 -88.02(15)
C28 Si2 Li N1 -129.0(2)
C29 Si2 Li N1 131.16(15)
Si4 Si2 Li N1 23.02(12)
C28 Si2 Li N2 -41.0(3)
C29 Si2 Li N2 -140.82(14)
Si4 Si2 Li N2 111.04(11)
N2 Si2 Li Sn -40.84(9)
C28 Si2 Li Sn -81.8(2)
C29 Si2 Li Sn 178.34(10)
Si4 Si2 Li Sn 70.20(6)
N2 Si2 Li Si1 -114.74(13)
C28 Si2 Li Si1 -155.74(19)
C29 Si2 Li Si1 104.44(10)
Si4 Si2 Li Si1 -3.70(6)
N1 Si1 Li O -107.6(3)
C19 Si1 Li O -93.0(3)
C18 Si1 Li O 24.3(2)
Si4 Si1 Li O 134.1(2)
C19 Si1 Li N1 14.6(2)
C18 Si1 Li N1 131.90(14)
Si4 Si1 Li N1 -118.24(12)
N1 Si1 Li N2 90.54(17)
C19 Si1 Li N2 105.19(19)
C18 Si1 Li N2 -137.56(13)
Si4 Si1 Li N2 -27.70(11)
N1 Si1 Li Sn 43.97(11)
C19 Si1 Li Sn 58.6(2)
C18 Si1 Li Sn 175.87(9)
Si4 Si1 Li Sn -74.27(6)
N1 Si1 Li Si2 121.94(15)
C19 Si1 Li Si2 136.59(16)
C18 Si1 Li Si2 -106.15(9)
Si4 Si1 Li Si2 3.70(6)

loop_
_platon_squeeze_void_nr
_platon_squeeze_void_average_x
_platon_squeeze_void_average_y
_platon_squeeze_void_average_z
_platon_squeeze_void_volume
_platon_squeeze_void_count_electrons
1 0.500 0.000 0.000 253.7 42.4
